data_7714896
loop_
_publ_author_name
'Costa, Augusto Iwashita'
'da Silva, Rafaela M. R.'
'Botelho, Luckerman D. G.'
'Coelho, Sergio F. N.'
'A Sigoli, Fernando'
'Honorato, Jo&#xe3;o'
'Ellena, Javier'
'Martins, Felipe T.'
'Gomes, Angelo M.'
'Nunes, Wallace C.'
'Lloret, Francesc'
'Julve, Miguel'
'Marinho, Maria Vanda'

_publ_section_title
;
 Intensity and lifetime ratiometric luminescent thermometer based on a
 Tb(III) coordination polymer.
;
_journal_issue 9
_journal_name_full 'Dalton transactions (Cambridge, England : 2003)'
_journal_page_first 3994
_journal_page_last 4004
_journal_paper_doi 10.1039/d3dt03555g
_journal_volume 53
_journal_year 2024
_chemical_formula_moiety 'C20 H10 N O6 Tb'
_chemical_formula_sum 'C20 H10 N O6 Tb'
_chemical_formula_weight 519.21
_space_group_crystal_system monoclinic
_space_group_IT_number 15
_space_group_name_Hall '-C 2yc'
_space_group_name_H-M_alt 'C 1 2/c 1'
_atom_sites_solution_hydrogens geom
_atom_sites_solution_primary dual
_audit_creation_date 2022-10-24
_audit_creation_method
;
Olex2 1.5
(compiled 2022.04.07 svn.rca3783a0 for OlexSys, GUI svn.r6498)
;
_audit_update_record
;
2022-10-26 deposited with the CCDC.	2024-01-02 downloaded from the CCDC.
;
_cell_angle_alpha 90
_cell_angle_beta 98.753(5)
_cell_angle_gamma 90
_cell_formula_units_Z 8
_cell_length_a 32.3745(18)
_cell_length_b 7.3369(4)
_cell_length_c 17.0457(9)
_cell_measurement_reflns_used 8508
_cell_measurement_temperature 293(2)
_cell_measurement_theta_max 28.6010
_cell_measurement_theta_min 2.7690
_cell_volume 4001.7(4)
_computing_cell_refinement 'CrysAlisPro 1.171.41.105a (Rigaku OD, 2021)'
_computing_data_collection 'CrysAlisPro 1.171.41.105a (Rigaku OD, 2021)'
_computing_data_reduction 'CrysAlisPro 1.171.41.105a (Rigaku OD, 2021)'
_computing_molecular_graphics 'Olex2 1.3 (Dolomanov et al., 2009)'
_computing_publication_material 'Olex2 1.3 (Dolomanov et al., 2009)'
_computing_structure_refinement 'SHELXL 2017/1 (Sheldrick, 2015)'
_computing_structure_solution 'SHELXT 2014/5 (Sheldrick, 2014)'
_diffrn_ambient_temperature 293(2)
_diffrn_detector 'CCD plate'
_diffrn_measured_fraction_theta_full 0.999
_diffrn_measured_fraction_theta_max 0.999
_diffrn_measurement_device 'two-circle diffractometer'
_diffrn_measurement_device_type 'XtaLAB Mini (ROW)'
_diffrn_measurement_method '\w scans'
_diffrn_radiation_monochromator graphite
_diffrn_radiation_probe x-ray
_diffrn_radiation_type 'Mo K\a'
_diffrn_radiation_wavelength 0.71073
_diffrn_reflns_av_R_equivalents 0.0485
_diffrn_reflns_av_unetI/netI 0.0333
_diffrn_reflns_Laue_measured_fraction_full 0.999
_diffrn_reflns_Laue_measured_fraction_max 0.999
_diffrn_reflns_limit_h_max 39
_diffrn_reflns_limit_h_min -39
_diffrn_reflns_limit_k_max 8
_diffrn_reflns_limit_k_min -8
_diffrn_reflns_limit_l_max 20
_diffrn_reflns_limit_l_min -20
_diffrn_reflns_number 26845
_diffrn_reflns_point_group_measured_fraction_full 0.999
_diffrn_reflns_point_group_measured_fraction_max 0.999
_diffrn_reflns_theta_full 25.242
_diffrn_reflns_theta_max 25.750
_diffrn_reflns_theta_min 2.546
_diffrn_source 'fine-focus sealed X-ray tube'
_diffrn_source_type 'Rigaku (Mo) X-ray Source'
_exptl_absorpt_coefficient_mu 3.569
_exptl_absorpt_correction_T_max 1.00000
_exptl_absorpt_correction_T_min 0.89186
_exptl_absorpt_correction_type multi-scan
_exptl_absorpt_process_details
;
CrysAlisPro 1.171.41.105a (Rigaku Oxford Diffraction, 2021)
Empirical absorption correction using spherical harmonics,
implemented in SCALE3 ABSPACK scaling algorithm.
;
_exptl_crystal_colour red
_exptl_crystal_colour_primary red
_exptl_crystal_density_diffrn 1.724
_exptl_crystal_description block
_exptl_crystal_F_000 2000
_exptl_crystal_size_max 0.095
_exptl_crystal_size_mid 0.072
_exptl_crystal_size_min 0.049
_refine_diff_density_max 1.080
_refine_diff_density_min -0.761
_refine_diff_density_rms 0.109
_refine_ls_extinction_method none
_refine_ls_goodness_of_fit_ref 1.067
_refine_ls_hydrogen_treatment constr
_refine_ls_matrix_type full
_refine_ls_number_parameters 241
_refine_ls_number_reflns 3816
_refine_ls_number_restraints 144
_refine_ls_restrained_S_all 1.050
_refine_ls_R_factor_all 0.0286
_refine_ls_R_factor_gt 0.0237
_refine_ls_shift/su_max 0.003
_refine_ls_shift/su_mean 0.000
_refine_ls_structure_factor_coef Fsqd
_refine_ls_weighting_details 'w=1/[\s^2^(Fo^2^)+(0.0243P)^2^+11.0066P] where P=(Fo^2^+2Fc^2^)/3'
_refine_ls_weighting_scheme calc
_refine_ls_wR_factor_gt 0.0578
_refine_ls_wR_factor_ref 0.0602
_reflns_Friedel_coverage 0.000
_reflns_number_gt 3408
_reflns_number_total 3816
_reflns_threshold_expression 'I > 2\s(I)'
_cod_data_source_file d3dt03555g2.cif
_cod_data_source_block jh-pino-fm04
_cod_depositor_comments 'Adding full bibliography for 7714896.cif.'
_cod_database_code 7714896
_shelx_shelxl_version_number 2018/3
_shelx_space_group_comment
;
The symmetry employed for this shelxl refinement is uniquely defined
by the following loop, which should always be used as a source of
symmetry information in preference to the above space-group names.
They are only intended as comments.
;
_shelx_estimated_absorpt_t_max 0.845
_shelx_estimated_absorpt_t_min 0.728
_olex2_refinement_description
;
1. Fixed Uiso
 At 1.2 times of:
  All C(H) groups
2. Uiso/Uaniso restraints and constraints
C16 \\sim C15 \\sim C14 \\sim C19 \\sim C18 \\sim C17: within 2A with sigma of
0.04 and sigma for terminal atoms of 0.08 within 2A
C10 \\sim C5 \\sim C6 \\sim C7 \\sim C8 \\sim C9: within 2A with sigma of 0.04
and sigma for terminal atoms of 0.08 within 2A
Uanis(C12) = Uanis(C13) = Uanis(C11)
3. Rigid body (RIGU) restrains
 C15, C14, C19, C18, C17, C16
 with sigma for 1-2 distances of 0.004 and sigma for 1-3 distances of 0.004
 C5, C6, C7, C8, C9, C10
 with sigma for 1-2 distances of 0.004 and sigma for 1-3 distances of 0.004
4.a Aromatic/amide H refined with riding coordinates:
 C3(H3), C6(H6), C7(H7), C9(H9), C10(H10), C13(H13), C15(H15), C16(H16),
 C18(H18), C19(H19)
;
_smtbx_masks_void_probe_radius 0.8
_smtbx_masks_void_truncation_radius 0.8
_olex2_submission_special_instructions 'No special instructions were received'

loop_
_space_group_symop_operation_xyz
'x, y, z'
'-x, y, -z+1/2'
'x+1/2, y+1/2, z'
'-x+1/2, y+1/2, -z+1/2'
'-x, -y, -z'
'x, -y, z-1/2'
'-x+1/2, -y+1/2, -z'
'x+1/2, -y+1/2, z-1/2'

loop_
_atom_site_label
_atom_site_type_symbol
_atom_site_fract_x
_atom_site_fract_y
_atom_site_fract_z
_atom_site_U_iso_or_equiv
_atom_site_adp_type
_atom_site_occupancy
_atom_site_site_symmetry_order
_atom_site_calc_flag
_atom_site_refinement_flags_posn
_atom_site_refinement_flags_adp
_atom_site_refinement_flags_occupancy
_atom_site_disorder_assembly
_atom_site_disorder_group
Tb1 Tb 0.74124(2) 0.26864(2) 0.23053(2) 0.01798(7) Uani 1 1 d . . . . .
O1 O 0.74728(8) 0.5486(3) 0.16554(13) 0.0250(6) Uani 1 1 d . . . . .
O2 O 0.77790(16) 0.6941(5) 0.0766(2) 0.0755(14) Uani 1 1 d . . . . .
O3 O 0.69903(10) 0.4609(6) 0.28736(18) 0.0648(12) Uani 1 1 d . . . . .
O4 O 0.69211(10) 0.7535(5) 0.3012(2) 0.0567(10) Uani 1 1 d . . . . .
O5 O 0.71370(7) 0.0389(3) 0.68222(13) 0.0207(5) Uani 1 1 d . . . . .
O6 O 0.67169(10) -0.1936(4) 0.6768(3) 0.0590(11) Uani 1 1 d . . . . .
N1 N 0.74158(11) 0.2444(4) 0.07719(18) 0.0282(7) Uani 1 1 d . . . . .
C1 C 0.76097(14) 0.5627(5) 0.0987(2) 0.0317(9) Uani 1 1 d . . . . .
C2 C 0.75429(13) 0.3958(5) 0.0463(2) 0.0257(8) Uani 1 1 d . . . . .
C3 C 0.76270(15) 0.4028(5) -0.0308(2) 0.0351(10) Uani 1 1 d . . . . .
H3 H 0.771484 0.511868 -0.050659 0.042 Uiso 1 1 calc R U . . .
C5 C 0.64173(12) 0.5674(6) 0.3454(3) 0.0331(9) Uani 1 1 d . U . . .
C6 C 0.62541(14) 0.3984(6) 0.3550(3) 0.0452(11) Uani 1 1 d . U . . .
H6 H 0.637696 0.295811 0.336307 0.054 Uiso 1 1 calc R U . . .
C7 C 0.59091(14) 0.3799(7) 0.3923(4) 0.0563(14) Uani 1 1 d . U . . .
H7 H 0.579756 0.264820 0.398144 0.068 Uiso 1 1 calc R U . . .
C8 C 0.57280(13) 0.5296(7) 0.4209(3) 0.0545(14) Uani 1 1 d . U . . .
C9 C 0.58858(17) 0.6981(7) 0.4095(4) 0.0626(16) Uani 1 1 d . U . . .
H9 H 0.575807 0.800697 0.427050 0.075 Uiso 1 1 calc R U . . .
C10 C 0.62306(17) 0.7183(6) 0.3724(3) 0.0540(14) Uani 1 1 d . U . . .
H10 H 0.633779 0.833895 0.365617 0.065 Uiso 1 1 calc R U . . .
C11 C 0.53594(14) 0.5122(8) 0.4633(4) 0.0701(11) Uani 1 1 d . . . . .
C12 C 0.53593(15) 0.3983(8) 0.5295(4) 0.0701(11) Uani 1 1 d . . . . .
C13 C 0.49998(14) 0.3879(8) 0.5643(4) 0.0701(11) Uani 1 1 d . . . . .
H13 H 0.499838 0.311451 0.607790 0.084 Uiso 1 1 calc R U . . .
C14 C 0.57296(14) 0.2897(7) 0.5646(4) 0.0550(15) Uani 1 1 d . U . . .
C15 C 0.61149(14) 0.3704(6) 0.5848(3) 0.0463(12) Uani 1 1 d . U . . .
H15 H 0.614505 0.494754 0.576709 0.056 Uiso 1 1 calc R U . . .
C16 C 0.64570(14) 0.2680(5) 0.6169(3) 0.0350(9) Uani 1 1 d . U . . .
H16 H 0.671688 0.323478 0.629744 0.042 Uiso 1 1 calc R U . . .
C17 C 0.64154(12) 0.0844(6) 0.6301(3) 0.0342(9) Uani 1 1 d . U . . .
C18 C 0.60271(14) 0.0040(7) 0.6123(4) 0.0572(15) Uani 1 1 d . U . . .
H18 H 0.599518 -0.119330 0.622515 0.069 Uiso 1 1 calc R U . . .
C19 C 0.56875(15) 0.1054(8) 0.5794(4) 0.0682(18) Uani 1 1 d . U . . .
H19 H 0.542750 0.049871 0.566915 0.082 Uiso 1 1 calc R U . . .
C20 C 0.67722(12) -0.0289(5) 0.6652(2) 0.0299(9) Uani 1 1 d . . . . .
C21 C 0.67980(13) 0.5946(8) 0.3084(2) 0.0394(11) Uani 1 1 d . . . . .

loop_
_atom_site_aniso_label
_atom_site_aniso_U_11
_atom_site_aniso_U_22
_atom_site_aniso_U_33
_atom_site_aniso_U_23
_atom_site_aniso_U_13
_atom_site_aniso_U_12
Tb1 0.02194(10) 0.01808(10) 0.01436(9) 0.00136(6) 0.00419(6) -0.00161(7)
O1 0.0440(16) 0.0176(12) 0.0143(12) -0.0008(9) 0.0080(11) 0.0038(11)
O2 0.146(4) 0.041(2) 0.051(2) -0.0154(17) 0.052(2) -0.044(2)
O3 0.0393(19) 0.125(3) 0.0308(17) -0.012(2) 0.0089(15) 0.040(2)
O4 0.0361(18) 0.098(3) 0.0387(19) 0.0177(18) 0.0154(15) -0.0205(19)
O5 0.0223(13) 0.0238(13) 0.0162(12) -0.0029(10) 0.0033(10) 0.0015(10)
O6 0.0259(17) 0.0311(17) 0.114(3) 0.0246(19) -0.0081(18) -0.0011(14)
N1 0.047(2) 0.0212(16) 0.0177(15) 0.0011(12) 0.0101(14) -0.0061(14)
C1 0.056(3) 0.0217(19) 0.0191(19) -0.0031(15) 0.0109(18) -0.0046(18)
C2 0.043(2) 0.0185(18) 0.0165(18) -0.0019(14) 0.0071(16) -0.0045(16)
C3 0.067(3) 0.0192(19) 0.023(2) -0.0043(15) 0.019(2) -0.0121(19)
C5 0.0185(19) 0.044(2) 0.040(2) -0.0015(18) 0.0126(17) -0.0019(17)
C6 0.030(2) 0.040(2) 0.069(3) -0.003(2) 0.016(2) 0.0041(19)
C7 0.028(2) 0.045(3) 0.099(4) 0.020(3) 0.019(2) -0.005(2)
C8 0.022(2) 0.061(3) 0.087(4) 0.038(3) 0.031(2) 0.018(2)
C9 0.052(3) 0.051(3) 0.098(4) 0.023(3) 0.053(3) 0.022(2)
C10 0.055(3) 0.037(2) 0.081(4) 0.005(2) 0.048(3) 0.000(2)
C11 0.0254(14) 0.081(2) 0.113(3) 0.063(2) 0.0384(17) 0.0278(15)
C12 0.0254(14) 0.081(2) 0.113(3) 0.063(2) 0.0384(17) 0.0278(15)
C13 0.0254(14) 0.081(2) 0.113(3) 0.063(2) 0.0384(17) 0.0278(15)
C14 0.023(2) 0.059(3) 0.089(4) 0.043(3) 0.028(2) 0.020(2)
C15 0.038(2) 0.038(2) 0.067(3) 0.025(2) 0.021(2) 0.0161(19)
C16 0.030(2) 0.033(2) 0.044(2) 0.0080(18) 0.0119(18) 0.0058(17)
C17 0.025(2) 0.032(2) 0.048(3) 0.0087(18) 0.0121(18) 0.0082(17)
C18 0.027(2) 0.040(3) 0.103(4) 0.029(3) 0.004(3) 0.004(2)
C19 0.017(2) 0.062(3) 0.127(5) 0.045(3) 0.015(3) 0.008(2)
C20 0.025(2) 0.030(2) 0.035(2) 0.0019(17) 0.0089(17) 0.0032(17)
C21 0.021(2) 0.079(4) 0.018(2) 0.000(2) 0.0041(16) 0.000(2)

loop_
_atom_type_symbol
_atom_type_description
_atom_type_scat_dispersion_real
_atom_type_scat_dispersion_imag
_atom_type_scat_source
C C 0.0033 0.0016 'International Tables Vol C Tables 4.2.6.8 and 6.1.1.4'
H H 0.0000 0.0000 'International Tables Vol C Tables 4.2.6.8 and 6.1.1.4'
N N 0.0061 0.0033 'International Tables Vol C Tables 4.2.6.8 and 6.1.1.4'
O O 0.0106 0.0060 'International Tables Vol C Tables 4.2.6.8 and 6.1.1.4'
Tb Tb -0.1723 4.1537 'International Tables Vol C Tables 4.2.6.8 and 6.1.1.4'

loop_
_geom_angle_atom_site_label_1
_geom_angle_atom_site_label_2
_geom_angle_atom_site_label_3
_geom_angle
_geom_angle_site_symmetry_1
_geom_angle_site_symmetry_3
_geom_angle_publ_flag
Tb1 Tb1 Tb1 155.247(9) 4_655 4_645 ?
O1 Tb1 Tb1 37.85(6) . 4_655 ?
O1 Tb1 Tb1 156.01(6) . 4_645 ?
O1 Tb1 Tb1 121.87(6) 4_645 4_655 ?
O1 Tb1 Tb1 37.32(6) 4_645 4_645 ?
O1 Tb1 O1 157.70(6) . 4_645 ?
O1 Tb1 O5 132.69(8) . 6 ?
O1 Tb1 O5 69.12(8) 4_645 6 ?
O1 Tb1 O5 71.94(8) . 7_656 ?
O1 Tb1 O6 99.39(11) . 6 ?
O1 Tb1 N1 132.15(9) 4_645 . ?
O1 Tb1 N1 64.98(8) . . ?
O1 Tb1 C20 117.87(10) . 6 ?
O1 Tb1 C20 83.85(10) 4_645 6 ?
O1 Tb1 C21 97.57(11) . 4_645 ?
O1 Tb1 C21 80.52(11) 4_645 4_645 ?
O3 Tb1 Tb1 127.84(11) . 4_645 ?
O3 Tb1 Tb1 53.47(11) . 4_655 ?
O3 Tb1 O1 98.00(11) . 4_645 ?
O3 Tb1 O1 76.02(12) . . ?
O3 Tb1 O4 140.55(15) . 4_645 ?
O3 Tb1 O5 73.59(11) . 7_656 ?
O3 Tb1 O5 119.22(12) . 6 ?
O3 Tb1 O6 73.23(13) . 6 ?
O3 Tb1 N1 124.02(11) . . ?
O3 Tb1 C20 95.86(13) . 6 ?
O3 Tb1 C21 159.53(13) . 4_645 ?
O4 Tb1 Tb1 82.69(10) 4_645 4_645 ?
O4 Tb1 Tb1 88.10(10) 4_645 4_655 ?
O4 Tb1 O1 77.54(12) 4_645 . ?
O4 Tb1 O1 95.50(11) 4_645 4_645 ?
O4 Tb1 O5 70.66(10) 4_645 7_656 ?
O4 Tb1 O5 100.23(11) 4_645 6 ?
O4 Tb1 O6 140.23(13) 4_645 6 ?
O4 Tb1 N1 67.48(12) 4_645 . ?
O4 Tb1 C20 122.41(12) 4_645 6 ?
O4 Tb1 C21 22.25(13) 4_645 4_645 ?
O5 Tb1 Tb1 165.81(5) 6 4_655 ?
O5 Tb1 Tb1 114.02(6) 7_656 4_645 ?
O5 Tb1 Tb1 38.65(5) 6 4_645 ?
O5 Tb1 Tb1 41.31(6) 7_656 4_655 ?
O5 Tb1 O1 85.77(8) 7_656 4_645 ?
O5 Tb1 O5 152.64(7) 7_656 6 ?
O5 Tb1 N1 124.58(9) 7_656 . ?
O5 Tb1 N1 70.62(8) 6 . ?
O5 Tb1 C20 26.88(10) 6 6 ?
O5 Tb1 C20 164.02(10) 7_656 6 ?
O5 Tb1 C21 85.94(11) 7_656 4_645 ?
O5 Tb1 C21 79.56(11) 6 4_645 ?
O6 Tb1 Tb1 113.91(8) 6 4_655 ?
O6 Tb1 Tb1 87.16(8) 6 4_645 ?
O6 Tb1 O1 99.32(12) 6 4_645 ?
O6 Tb1 O5 52.81(9) 6 6 ?
O6 Tb1 O5 146.82(10) 6 7_656 ?
O6 Tb1 N1 75.30(13) 6 . ?
O6 Tb1 C20 25.92(11) 6 6 ?
O6 Tb1 C21 127.23(12) 6 4_645 ?
N1 Tb1 Tb1 94.96(6) . 4_645 ?
N1 Tb1 Tb1 102.65(6) . 4_655 ?
N1 Tb1 C20 71.21(11) . 6 ?
N1 Tb1 C21 67.68(11) . 4_645 ?
C20 Tb1 Tb1 139.69(8) 6 4_655 ?
C20 Tb1 Tb1 62.73(8) 6 4_645 ?
C20 Tb1 C21 104.22(12) 6 4_645 ?
C21 Tb1 Tb1 61.03(10) 4_645 4_645 ?
C21 Tb1 Tb1 109.98(10) 4_645 4_655 ?
Tb1 O1 Tb1 104.82(9) . 4_655 ?
C1 O1 Tb1 123.4(2) . . ?
C1 O1 Tb1 124.5(2) . 4_655 ?
C21 O3 Tb1 165.7(4) . . ?
C21 O4 Tb1 113.2(3) . 4_655 ?
Tb1 O5 Tb1 100.04(8) 7_656 6_556 ?
C20 O5 Tb1 89.7(2) . 6_556 ?
C20 O5 Tb1 146.3(2) . 7_656 ?
C20 O6 Tb1 97.8(3) . 6_556 ?
C2 N1 Tb1 112.9(2) . . ?
C2 N1 C3 117.1(3) . 7_655 ?
C3 N1 Tb1 129.1(2) 7_655 . ?
O1 C1 C2 114.8(3) . . ?
O2 C1 O1 125.4(4) . . ?
O2 C1 C2 119.8(4) . . ?
N1 C2 C1 118.0(3) . . ?
N1 C2 C3 121.9(3) . . ?
C3 C2 C1 120.0(3) . . ?
N1 C3 C2 121.0(3) 7_655 . ?
N1 C3 H3 119.5 7_655 . ?
C2 C3 H3 119.5 . . ?
C6 C5 C10 119.5(4) . . ?
C6 C5 C21 122.4(4) . . ?
C10 C5 C21 118.1(4) . . ?
C5 C6 H6 120.0 . . ?
C5 C6 C7 120.1(4) . . ?
C7 C6 H6 120.0 . . ?
C6 C7 H7 119.7 . . ?
C8 C7 C6 120.6(5) . . ?
C8 C7 H7 119.7 . . ?
C7 C8 C11 121.5(5) . . ?
C9 C8 C7 119.1(4) . . ?
C9 C8 C11 119.4(5) . . ?
C8 C9 H9 119.6 . . ?
C8 C9 C10 120.9(5) . . ?
C10 C9 H9 119.6 . . ?
C5 C10 H10 120.1 . . ?
C9 C10 C5 119.8(4) . . ?
C9 C10 H10 120.1 . . ?
C12 C11 C8 122.5(4) . . ?
C13 C11 C8 118.6(4) 5_666 . ?
C13 C11 C12 118.8(4) 5_666 . ?
C11 C12 C14 122.9(4) . . ?
C13 C12 C11 118.7(4) . . ?
C13 C12 C14 118.4(4) . . ?
C11 C13 H13 118.7 5_666 . ?
C12 C13 C11 122.5(5) . 5_666 ?
C12 C13 H13 118.7 . . ?
C15 C14 C12 121.0(5) . . ?
C15 C14 C19 119.0(4) . . ?
C19 C14 C12 120.0(5) . . ?
C14 C15 H15 119.8 . . ?
C14 C15 C16 120.5(4) . . ?
C16 C15 H15 119.8 . . ?
C15 C16 H16 119.8 . . ?
C17 C16 C15 120.3(4) . . ?
C17 C16 H16 119.8 . . ?
C16 C17 C18 119.4(4) . . ?
C16 C17 C20 121.9(4) . . ?
C18 C17 C20 118.7(4) . . ?
C17 C18 H18 119.9 . . ?
C19 C18 C17 120.2(5) . . ?
C19 C18 H18 119.9 . . ?
C14 C19 H19 119.8 . . ?
C18 C19 C14 120.5(5) . . ?
C18 C19 H19 119.8 . . ?
O5 C20 Tb1 63.41(19) . 6_556 ?
O5 C20 C17 121.0(4) . . ?
O6 C20 Tb1 56.2(2) . 6_556 ?
O6 C20 O5 119.7(4) . . ?
O6 C20 C17 119.3(4) . . ?
C17 C20 Tb1 175.6(3) . 6_556 ?
O3 C21 Tb1 78.0(3) . 4_655 ?
O3 C21 O4 121.9(4) . . ?
O3 C21 C5 120.1(5) . . ?
O4 C21 Tb1 44.6(2) . 4_655 ?
O4 C21 C5 117.9(4) . . ?
C5 C21 Tb1 159.7(3) . 4_655 ?

loop_
_geom_bond_atom_site_label_1
_geom_bond_atom_site_label_2
_geom_bond_distance
_geom_bond_site_symmetry_2
_geom_bond_publ_flag
Tb1 Tb1 3.7557(2) 4_655 ?
Tb1 Tb1 3.7557(2) 4_645 ?
Tb1 O1 2.356(2) . ?
Tb1 O1 2.384(2) 4_645 ?
Tb1 O3 2.280(3) . ?
Tb1 O4 2.306(3) 4_645 ?
Tb1 O5 2.382(2) 7_656 ?
Tb1 O5 2.518(2) 6 ?
Tb1 O6 2.363(3) 6 ?
Tb1 N1 2.621(3) . ?
Tb1 C20 2.815(4) 6 ?
Tb1 C21 3.020(4) 4_645 ?
O1 C1 1.288(4) . ?
O2 C1 1.198(5) . ?
O3 C21 1.243(6) . ?
O4 C21 1.244(6) . ?
O5 C20 1.273(5) . ?
O6 C20 1.242(5) . ?
N1 C2 1.321(5) . ?
N1 C3 1.333(5) 7_655 ?
C1 C2 1.513(5) . ?
C2 C3 1.384(5) . ?
C3 H3 0.9300 . ?
C5 C6 1.367(6) . ?
C5 C10 1.375(6) . ?
C5 C21 1.481(5) . ?
C6 H6 0.9300 . ?
C6 C7 1.373(6) . ?
C7 H7 0.9300 . ?
C7 C8 1.369(7) . ?
C8 C9 1.363(7) . ?
C8 C11 1.491(6) . ?
C9 H9 0.9300 . ?
C9 C10 1.372(6) . ?
C10 H10 0.9300 . ?
C11 C12 1.404(7) . ?
C11 C13 1.394(6) 5_666 ?
C12 C13 1.387(6) . ?
C12 C14 1.487(6) . ?
C13 H13 0.9300 . ?
C14 C15 1.376(7) . ?
C14 C19 1.387(7) . ?
C15 H15 0.9300 . ?
C15 C16 1.381(6) . ?
C16 H16 0.9300 . ?
C16 C17 1.376(5) . ?
C17 C18 1.380(6) . ?
C17 C20 1.474(5) . ?
C18 H18 0.9300 . ?
C18 C19 1.374(6) . ?
C19 H19 0.9300 . ?

loop_
_geom_torsion_atom_site_label_1
_geom_torsion_atom_site_label_2
_geom_torsion_atom_site_label_3
_geom_torsion_atom_site_label_4
_geom_torsion
_geom_torsion_site_symmetry_1
_geom_torsion_site_symmetry_2
_geom_torsion_site_symmetry_3
_geom_torsion_site_symmetry_4
_geom_torsion_publ_flag
Tb1 O1 C1 O2 -152.9(4) . . . . ?
Tb1 O1 C1 O2 -7.2(7) 4_655 . . . ?
Tb1 O1 C1 C2 27.2(5) . . . . ?
Tb1 O1 C1 C2 172.8(2) 4_655 . . . ?
Tb1 O3 C21 Tb1 -28.0(12) . . . 4_655 ?
Tb1 O3 C21 O4 -19.9(15) . . . . ?
Tb1 O3 C21 C5 161.9(10) . . . . ?
Tb1 O4 C21 O3 -11.2(5) 4_655 . . . ?
Tb1 O4 C21 C5 166.9(3) 4_655 . . . ?
Tb1 O5 C20 Tb1 -107.9(4) 7_656 . . 6_556 ?
Tb1 O5 C20 O6 -108.8(5) 7_656 . . . ?
Tb1 O5 C20 O6 -0.9(4) 6_556 . . . ?
Tb1 O5 C20 C17 -179.5(3) 6_556 . . . ?
Tb1 O5 C20 C17 72.6(6) 7_656 . . . ?
Tb1 O6 C20 O5 1.0(4) 6_556 . . . ?
Tb1 O6 C20 C17 179.6(3) 6_556 . . . ?
Tb1 N1 C2 C1 -7.8(5) . . . . ?
Tb1 N1 C2 C3 170.2(3) . . . . ?
O1 C1 C2 N1 -10.4(6) . . . . ?
O1 C1 C2 C3 171.6(4) . . . . ?
O2 C1 C2 N1 169.6(5) . . . . ?
O2 C1 C2 C3 -8.4(7) . . . . ?
N1 C2 C3 N1 -0.3(8) . . . 7_655 ?
C1 C2 C3 N1 177.7(4) . . . 7_655 ?
C3 N1 C2 C1 -177.7(4) 7_655 . . . ?
C3 N1 C2 C3 0.2(7) 7_655 . . . ?
C5 C6 C7 C8 -0.7(8) . . . . ?
C6 C5 C10 C9 0.7(8) . . . . ?
C6 C5 C21 Tb1 -153.7(7) . . . 4_655 ?
C6 C5 C21 O3 -2.6(7) . . . . ?
C6 C5 C21 O4 179.2(4) . . . . ?
C6 C7 C8 C9 2.3(9) . . . . ?
C6 C7 C8 C11 -178.5(5) . . . . ?
C7 C8 C9 C10 -2.3(9) . . . . ?
C7 C8 C11 C12 54.3(10) . . . . ?
C7 C8 C11 C13 -125.2(7) . . . 5_666 ?
C8 C9 C10 C5 0.9(10) . . . . ?
C8 C11 C12 C13 -178.8(6) . . . . ?
C8 C11 C12 C14 2.0(11) . . . . ?
C9 C8 C11 C12 -126.5(7) . . . . ?
C9 C8 C11 C13 54.0(9) . . . 5_666 ?
C10 C5 C6 C7 -0.7(8) . . . . ?
C10 C5 C21 Tb1 24.7(11) . . . 4_655 ?
C10 C5 C21 O3 175.8(5) . . . . ?
C10 C5 C21 O4 -2.5(6) . . . . ?
C11 C8 C9 C10 178.4(6) . . . . ?
C11 C12 C13 C11 -0.7(12) . . . 5_666 ?
C11 C12 C14 C15 51.7(10) . . . . ?
C11 C12 C14 C19 -130.0(7) . . . . ?
C12 C14 C15 C16 -179.6(5) . . . . ?
C12 C14 C19 C18 -179.6(6) . . . . ?
C13 C11 C12 C13 0.7(12) 5_666 . . . ?
C13 C11 C12 C14 -178.5(7) 5_666 . . . ?
C13 C12 C14 C15 -127.5(7) . . . . ?
C13 C12 C14 C19 50.8(10) . . . . ?
C14 C12 C13 C11 178.5(7) . . . 5_666 ?
C14 C15 C16 C17 -0.8(7) . . . . ?
C15 C14 C19 C18 -1.2(10) . . . . ?
C15 C16 C17 C18 -1.1(7) . . . . ?
C15 C16 C17 C20 -179.3(4) . . . . ?
C16 C17 C18 C19 1.9(8) . . . . ?
C16 C17 C20 O5 -2.3(6) . . . . ?
C16 C17 C20 O6 179.1(5) . . . . ?
C17 C18 C19 C14 -0.7(10) . . . . ?
C18 C17 C20 O5 179.5(4) . . . . ?
C18 C17 C20 O6 0.9(7) . . . . ?
C19 C14 C15 C16 2.0(8) . . . . ?
C20 C17 C18 C19 -179.9(5) . . . . ?
C21 C5 C6 C7 177.6(4) . . . . ?
C21 C5 C10 C9 -177.8(5) . . . . ?

loop_
_smtbx_masks_void_nr
_smtbx_masks_void_average_x
_smtbx_masks_void_average_y
_smtbx_masks_void_average_z
_smtbx_masks_void_volume
_smtbx_masks_void_count_electrons
_smtbx_masks_void_content
1 0.000 -0.095 -0.232 642.1 70.9 '4 CH4O'
2 0.500 -0.536 -0.333 642.1 70.9 '4 CH4O'
